data_9013065
loop_
_publ_author_name
'Rouse, R. C.'
'Peacor, D. R.'
'Essene, E. J.'
'Coskren, T. D.'
'Lauf, R. J.'

_publ_section_title
;
 The new minerals levinsonite-(Y) [(Y,Nd,Ce)Al(SO4)2(C2O4)*12H2O] and
 zugshunstite-(Ce) [(Ce,Nd,La)Al(SO4)2(C2O4)*12H2O]: coexisting oxalates with
 different structures and differentiation of LREE and HREE
;
_journal_name_full 'Geochimica et Cosmochimica Acta'
_journal_page_first 1101
_journal_page_last 1115
_journal_paper_doi 10.1016/S0016-7037(00)00568-8
_journal_volume 65
_journal_year 2001
_chemical_compound_source 'Alum Cave Bluff, Great Smoky Mountains National Park, Tennessee'
_chemical_formula_sum 'C2 H24 Al Ce0.54 La0.09 Nd0.26 O24 Pr0.07 S2 Sm0.04'
_chemical_name_mineral Zugshunstite-(Ce)
_space_group_IT_number 15
_symmetry_space_group_name_Hall '-C 2yc'
_symmetry_space_group_name_H-M 'C 1 2/c 1'
_cell_angle_alpha 90
_cell_angle_beta 93.90
_cell_angle_gamma 90
_cell_formula_units_Z 4
_cell_length_a 8.718
_cell_length_b 18.313
_cell_length_c 13.128
_cell_volume 2091.068
_database_code_amcsd 0012662
_exptl_crystal_density_diffrn 2.112
_cod_original_formula_sum '(Ce.54 La.09 Pr.07 Nd.26 Sm.04) Al S2 C2 O24 H24'
_cod_database_code 9013065

loop_
_space_group_symop_operation_xyz
x,y,z
1/2+x,1/2+y,z
x,-y,1/2+z
1/2+x,1/2-y,1/2+z
-x,y,1/2-z
1/2-x,1/2+y,1/2-z
-x,-y,-z
1/2-x,1/2-y,-z

loop_
_atom_site_aniso_label
_atom_site_aniso_U_11
_atom_site_aniso_U_22
_atom_site_aniso_U_33
_atom_site_aniso_U_12
_atom_site_aniso_U_13
_atom_site_aniso_U_23
Ce 0.01447 0.01339 0.00884 0.00000 0.00186 0.00000
La 0.01447 0.01339 0.00884 0.00000 0.00186 0.00000
Pr 0.01447 0.01339 0.00884 0.00000 0.00186 0.00000
Nd 0.01447 0.01339 0.00884 0.00000 0.00186 0.00000
Sm 0.01447 0.01339 0.00884 0.00000 0.00186 0.00000
Al 0.01470 0.01590 0.01540 -0.00180 0.00220 0.00060
S 0.01940 0.02180 0.01860 -0.00180 0.00340 -0.00530
C 0.02000 0.01700 0.01500 -0.00200 0.00410 -0.00120
Ow1 0.05000 0.02100 0.02500 0.00000 -0.00700 0.00000
Ow2 0.03300 0.02100 0.01790 0.00650 0.00360 -0.00230
O3 0.02150 0.04200 0.05400 -0.00340 0.00210 -0.02300
Ow4 0.01490 0.02340 0.02670 0.00070 0.00280 -0.00410
O5 0.03310 0.02520 0.01340 -0.01080 0.00500 -0.00010
O6 0.03200 0.04000 0.02260 0.00200 0.00820 -0.00740
O7 0.02560 0.02990 0.02800 -0.00550 0.00460 -0.01050
Ow8 0.02240 0.01990 0.03000 -0.00360 0.00670 -0.00660
O9 0.02690 0.02380 0.01450 -0.00800 0.00150 -0.00130
Ow10 0.03700 0.03500 0.05900 0.00000 0.02200 0.00000
Ow11 0.02440 0.02900 0.04300 -0.00300 0.01140 0.00440
Ow12 0.02850 0.03200 0.02600 -0.00090 0.00460 0.00100
O13 0.07800 0.02800 0.02600 0.01000 0.00600 0.00080

loop_
_atom_site_label
_atom_site_fract_x
_atom_site_fract_y
_atom_site_fract_z
_atom_site_occupancy
_atom_site_U_iso_or_equiv
_atom_site_type_symbol
_atom_site_attached_hydrogens
Ce 0.00000 0.00765 0.25000 0.54000 0.01218 Ce 0
La 0.00000 0.00765 0.25000 0.09000 0.01218 La 0
Pr 0.00000 0.00765 0.25000 0.07000 0.01218 Pr 0
Nd 0.00000 0.00765 0.25000 0.26000 0.01218 Nd 0
Sm 0.00000 0.00765 0.25000 0.04000 0.01218 Sm 0
Al 0.25000 0.25000 0.50000 1.00000 0.01520 Al 0
S 0.77218 0.84595 0.13528 1.00000 0.01988 S 0
C 0.05840 0.03210 0.50370 1.00000 0.01735 C 0
Ow1 0.00000 0.14820 0.25000 1.00000 0.03242 O 0
Ow2 0.21430 0.81270 0.10830 1.00000 0.02394 O 0
O3 0.60360 0.85300 0.11720 1.00000 0.03926 O 0
Ow4 0.04390 0.76250 0.94640 1.00000 0.02153 O 0
O5 0.09100 0.06020 0.42140 1.00000 0.02381 O 0
O6 0.83790 0.83890 0.03640 1.00000 0.03141 O 0
O7 0.83000 0.91080 0.19030 1.00000 0.02774 O 0
Ow8 0.30530 0.16920 0.42090 1.00000 0.02381 O 0
O9 0.11020 0.04990 0.59070 1.00000 0.02178 O 0
Ow10 0.00000 0.45400 0.25000 1.00000 0.04268 O 0
Ow11 0.23230 0.44870 0.76010 1.00000 0.03141 O 0
Ow12 0.40510 0.15550 0.12280 1.00000 0.02875 O 0
O13 0.30900 0.28140 0.19800 1.00000 0.04369 O 0
H1 0.31600 0.36000 0.39800 1.00000 0.06333 H 0
H2 0.29300 0.29900 0.33200 1.00000 0.07599 H 0
H3 0.42000 0.16100 0.41000 1.00000 0.06333 H 0
H4 0.00300 0.28300 0.08200 1.00000 0.06333 H 0
H5 0.35300 0.15100 0.06500 1.00000 0.03546 H 0
H6 0.01700 0.20900 0.01600 1.00000 0.03040 H 0
H7 0.24400 0.13600 0.41000 1.00000 0.03040 H 0
H8 0.31700 0.08800 0.20400 1.00000 0.10132 H 0
H9 0.34400 0.01300 0.23200 1.00000 0.06333 H 0
H10 0.01200 0.17100 0.29300 1.00000 0.07599 H 0
H11 0.38600 0.19900 0.15000 1.00000 0.04179 H 0
H12 0.01300 0.42600 0.19500 1.00000 0.11399 H 0

loop_
_cod_changelog_entry_id
_cod_changelog_entry_author
_cod_changelog_entry_date
_cod_changelog_entry_text
1
;cod-tools version 3.8.0
Id: cif_guess_AMCSD_atom_types 9581 2023-05-17 12:35:41Z saulius
;
2023-05-18T08:44:50+03:00
;Derived atom types and hydrogen counts
from atom names that follow the AMCSD naming convention
(Wat == water, O-H == hydroxyl).
;

loop_
_cod_related_entry_id
_cod_related_entry_database
_cod_related_entry_code
1 AMCSD 0012662
